data_8102602
loop_
_publ_author_name
Wei-Qiu

_publ_section_title
;
 Crystal structure of 2,3-dichloro-5,6-dicyano-1,4-dihydroxybenzene ---
 1,4-dioxane (1:1), C8H2Cl2N2O2 &#x00B7; C4H8O2
;
_journal_issue 1
_journal_name_full 'Zeitschrift f\"ur Kristallographie - New Crystal Structures'
_journal_page_first 95
_journal_volume 225
_journal_year 2010
_chemical_formula_sum 'C12 H10 Cl2 N2 O4'
_chemical_formula_weight 317.12
_chemical_name_common 'not measured'
_chemical_name_systematic
;
 2,3-dichloro-5,6-dicyano-1,4-dihydroxybenzene--- 1,4-dioxane (1:1),
C~8~H~2~Cl~2~N~2~O~2~ . C~4~H~8~O~2~
;
_space_group_IT_number 63
_symmetry_cell_setting orthorhombic
_symmetry_space_group_name_Hall '-C 2c 2'
_symmetry_space_group_name_H-M 'C m c m'
_atom_sites_solution_hydrogens geom
_atom_sites_solution_primary direct
_atom_sites_solution_secondary difmap
_audit_creation_method SHELXL-97
_cell_angle_alpha 90.00
_cell_angle_beta 90.00
_cell_angle_gamma 90.00
_cell_formula_units_Z 4
_cell_length_a 6.773
_cell_length_b 9.132
_cell_length_c 21.691
_cell_measurement_reflns_used 1048
_cell_measurement_temperature 293(2)
_cell_measurement_theta_max 29.1250
_cell_measurement_theta_min 4.4555
_cell_volume 1341.611
_computing_cell_refinement CrysAlis
_computing_data_collection CrysAlis
_computing_data_reduction CrysAlis
_computing_structure_refinement 'SHELXL-97 [3] (Sheldrick, 1997)'
_computing_structure_solution 'SHELXS-97 [2]'
_diffrn_ambient_temperature 293(2)
_diffrn_detector_area_resol_mean 10.0
_diffrn_measured_fraction_theta_full 0.991
_diffrn_measured_fraction_theta_max 0.904
_diffrn_measurement_device_type 'Oxford Diffraction Gemini R Ultra'
_diffrn_measurement_method '\w scan'
_diffrn_radiation_monochromator graphite
_diffrn_radiation_source 'fine-focus sealed tube'
_diffrn_radiation_type MoK\a
_diffrn_radiation_wavelength 0.71073
_diffrn_reflns_av_R_equivalents 0.0402
_diffrn_reflns_av_sigmaI/netI 0.0464
_diffrn_reflns_limit_h_max 6
_diffrn_reflns_limit_h_min -9
_diffrn_reflns_limit_k_max 8
_diffrn_reflns_limit_k_min -12
_diffrn_reflns_limit_l_max 29
_diffrn_reflns_limit_l_min -28
_diffrn_reflns_number 3069
_diffrn_reflns_theta_full 25.00
_diffrn_reflns_theta_max 29.19
_diffrn_reflns_theta_min 4.46
_exptl_absorpt_coefficient_mu 0.498
_exptl_absorpt_correction_T_max 1.00000
_exptl_absorpt_correction_T_min 0.99407
_exptl_absorpt_correction_type multi-scan
_exptl_absorpt_process_details 'Oxford Diffraction: CrysAlis.'
_exptl_crystal_colour colourless
_exptl_crystal_density_diffrn 1.570
_exptl_crystal_density_method 'not measured'
_exptl_crystal_description block
_exptl_crystal_F_000 648
_exptl_crystal_size_max 0.16
_exptl_crystal_size_mid 0.13
_exptl_crystal_size_min 0.11
_refine_diff_density_max 0.178
_refine_diff_density_min -0.205
_refine_diff_density_rms 0.038
_refine_ls_extinction_coef 0.0077(6)
_refine_ls_extinction_expression Fc^*^=kFc[1+0.001xFc^2^\l^3^/sin(2\q)]^-1/4^
_refine_ls_extinction_method SHELXL
_refine_ls_goodness_of_fit_ref 0.935
_refine_ls_hydrogen_treatment constr
_refine_ls_matrix_type full
_refine_ls_number_parameters 69
_refine_ls_number_reflns 914
_refine_ls_number_restraints 0
_refine_ls_restrained_S_all 0.935
_refine_ls_R_factor_all 0.0695
_refine_ls_R_factor_gt 0.0299
_refine_ls_shift/su_max 0.000
_refine_ls_shift/su_mean 0.000
_refine_ls_structure_factor_coef Fsqd
_refine_ls_weighting_details 'calc w=1/[\s^2^(Fo^2^)+(0.0255P)^2^+0.0000P] where P=(Fo^2^+2Fc^2^)/3'
_refine_ls_weighting_scheme calc
_refine_ls_wR_factor_gt 0.0573
_refine_ls_wR_factor_ref 0.0632
_reflns_number_gt 525
_reflns_number_total 914
_reflns_threshold_expression >2sigma(I)
_cod_data_source_file 1267-2831.cff
_cod_data_source_block kan
_cod_depositor_comments
;
 Removing the _chemical_melting_point data item since it contained the
 _chemical_formula_sum data item value and not the melting temperature.

 Antanas Vaitkus,
 2017-09-27
;
_cod_original_cell_volume 1341.6
_cod_original_sg_symbol_H-M Cmcm
_cod_database_code 8102602

loop_
_symmetry_equiv_pos_as_xyz
'x, y, z'
'-x, -y, z+1/2'
'x, -y, -z'
'-x, y, -z+1/2'
'x+1/2, y+1/2, z'
'-x+1/2, -y+1/2, z+1/2'
'x+1/2, -y+1/2, -z'
'-x+1/2, y+1/2, -z+1/2'
'-x, -y, -z'
'x, y, -z-1/2'
'-x, y, z'
'x, -y, z-1/2'
'-x+1/2, -y+1/2, -z'
'x+1/2, y+1/2, -z-1/2'
'-x+1/2, y+1/2, z'
'x+1/2, -y+1/2, z-1/2'

loop_
_atom_site_label
_atom_site_type_symbol
_atom_site_fract_x
_atom_site_fract_y
_atom_site_fract_z
_atom_site_U_iso_or_equiv
_atom_site_adp_type
_atom_site_occupancy
_atom_site_symmetry_multiplicity
_atom_site_calc_flag
_atom_site_refinement_flags
_atom_site_disorder_assembly
_atom_site_disorder_group
C1 C 0.0000 0.19164(18) 0.71839(10) 0.0391(5) Uani 1 2 d S . .
C2 C 0.0000 0.32258(19) 0.68483(10) 0.0376(5) Uani 1 2 d S . .
C3 C 0.0000 0.45280(18) 0.71770(9) 0.0350(5) Uani 1 2 d S . .
C4 C 0.0000 0.5879(2) 0.68328(10) 0.0409(5) Uani 1 2 d S . .
N1 N 0.0000 0.69323(19) 0.65522(10) 0.0619(6) Uani 1 2 d S . .
O1 O 0.0000 0.33106(13) 0.62310(8) 0.0526(4) Uani 1 2 d S . .
H2 H 0.0000 0.2483 0.6085 0.079 Uiso 1 2 calc SR . .
Cl1 Cl 0.0000 0.02816(5) 0.67885(3) 0.0548(2) Uani 1 2 d S . .
O2 O 0.0000 0.12716(18) 0.53474(9) 0.0767(6) Uani 0.569(17) 2 d SP . 1
C5 C 0.1752(7) 0.0317(10) 0.5300(6) 0.071(2) Uani 0.569(17) 1 d P . 1
H5A H 0.2945 0.0885 0.5363 0.085 Uiso 0.569(17) 1 calc PR . 1
H5B H 0.1698 -0.0444 0.5612 0.085 Uiso 0.569(17) 1 calc PR . 1
O2' O 0.0000 0.12716(18) 0.53474(9) 0.0767(6) Uani 0.431(17) 2 d SP . 2
C5' C 0.1665(11) 0.0859(14) 0.4958(8) 0.073(3) Uani 0.431(17) 1 d P . 2
H5'1 H 0.2888 0.1293 0.5102 0.088 Uiso 0.431(17) 1 calc PR . 2
H5'2 H 0.1447 0.1134 0.4531 0.088 Uiso 0.431(17) 1 calc PR . 2

loop_
_atom_site_aniso_label
_atom_site_aniso_U_11
_atom_site_aniso_U_22
_atom_site_aniso_U_33
_atom_site_aniso_U_23
_atom_site_aniso_U_13
_atom_site_aniso_U_12
C1 0.0325(10) 0.0261(9) 0.0587(13) -0.0048(8) 0.000 0.000
C2 0.0348(11) 0.0321(11) 0.0460(15) -0.0028(9) 0.000 0.000
C3 0.0319(10) 0.0256(10) 0.0474(13) 0.0010(8) 0.000 0.000
C4 0.0428(12) 0.0330(11) 0.0470(15) -0.0052(10) 0.000 0.000
N1 0.0820(15) 0.0376(11) 0.0662(14) 0.0074(10) 0.000 0.000
O1 0.0705(11) 0.0366(8) 0.0507(11) -0.0066(7) 0.000 0.000
Cl1 0.0568(4) 0.0292(3) 0.0782(5) -0.0134(3) 0.000 0.000
O2 0.0759(14) 0.0693(11) 0.0850(15) -0.0404(10) 0.000 0.000
C5 0.057(2) 0.087(4) 0.068(5) -0.022(3) -0.011(3) 0.008(2)
O2' 0.0759(14) 0.0693(11) 0.0850(15) -0.0404(10) 0.000 0.000
C5' 0.074(3) 0.074(6) 0.072(6) -0.023(5) -0.007(4) -0.018(3)

loop_
_atom_type_symbol
_atom_type_description
_atom_type_scat_dispersion_real
_atom_type_scat_dispersion_imag
_atom_type_scat_source
C C 0.0033 0.0016 'International Tables Vol C Tables 4.2.6.8 and 6.1.1.4'
H H 0.0000 0.0000 'International Tables Vol C Tables 4.2.6.8 and 6.1.1.4'
N N 0.0061 0.0033 'International Tables Vol C Tables 4.2.6.8 and 6.1.1.4'
O O 0.0106 0.0060 'International Tables Vol C Tables 4.2.6.8 and 6.1.1.4'
Cl Cl 0.1484 0.1585 'International Tables Vol C Tables 4.2.6.8 and 6.1.1.4'

loop_
_geom_angle_atom_site_label_1
_geom_angle_atom_site_label_2
_geom_angle_atom_site_label_3
_geom_angle
_geom_angle_site_symmetry_1
_geom_angle_site_symmetry_3
_geom_angle_publ_flag
C1 C1 C2 121.33(12) 10_557 . ?
C1 C1 Cl1 119.88(7) 10_557 . ?
C2 C1 Cl1 118.80(16) . . ?
O1 C2 C3 117.63(17) . . ?
O1 C2 C1 124.64(17) . . ?
C3 C2 C1 117.73(19) . . ?
C2 C3 C3 120.94(12) . 10_557 ?
C2 C3 C4 117.88(18) . . ?
C3 C3 C4 121.18(11) 10_557 . ?
N1 C4 C3 178.8(2) . . ?
C2 O1 H2 109.5 . . ?
C5 O2 C5 107.0(6) 11 . ?
C5 C5 O2 107.7(9) 3_556 . ?
C5 C5 H5A 110.2 3_556 . ?
O2 C5 H5A 110.2 . . ?
C5 C5 H5B 110.2 3_556 . ?
O2 C5 H5B 110.2 . . ?
H5A C5 H5B 108.5 . . ?
C5' C5' H5'1 111.6 3_556 . ?
C5' C5' H5'2 111.6 3_556 . ?
H5'1 C5' H5'2 109.4 . . ?

loop_
_geom_bond_atom_site_label_1
_geom_bond_atom_site_label_2
_geom_bond_distance
_geom_bond_site_symmetry_2
_geom_bond_publ_flag
C1 C1 1.372(4) 10_557 ?
C1 C2 1.400(3) . ?
C1 Cl1 1.7217(18) . ?
C2 O1 1.341(2) . ?
C2 C3 1.386(2) . ?
C3 C3 1.401(4) 10_557 ?
C3 C4 1.442(3) . ?
C4 N1 1.138(2) . ?
O1 H2 0.8200 . ?
O2 C5 1.476(6) 11 ?
O2 C5 1.476(6) . ?
C5 C5 1.425(18) 3_556 ?
C5 H5A 0.9700 . ?
C5 H5B 0.9700 . ?
C5' C5' 1.58(3) 3_556 ?
C5' H5'1 0.9700 . ?
C5' H5'2 0.9700 . ?

loop_
_geom_torsion_atom_site_label_1
_geom_torsion_atom_site_label_2
_geom_torsion_atom_site_label_3
_geom_torsion_atom_site_label_4
_geom_torsion
_geom_torsion_site_symmetry_1
_geom_torsion_site_symmetry_2
_geom_torsion_site_symmetry_3
_geom_torsion_site_symmetry_4
_geom_torsion_publ_flag
C1 C1 C2 O1 180.0 10_557 . . . ?
Cl1 C1 C2 O1 0.0 . . . . ?
C1 C1 C2 C3 0.000(1) 10_557 . . . ?
Cl1 C1 C2 C3 180.0 . . . . ?
O1 C2 C3 C3 180.0 . . . 10_557 ?
C1 C2 C3 C3 0.000(1) . . . 10_557 ?
O1 C2 C3 C4 0.000(1) . . . . ?
C1 C2 C3 C4 180.0 . . . . ?
C2 C3 C4 N1 0.00(6) . . . . ?
C3 C3 C4 N1 180.00(6) 10_557 . . . ?
C5 O2 C5 C5 64.5(17) 11 . . 3_556 ?
